data_7023057
loop_
_publ_author_name
'Sohail, M.'
'Panisch, R.'
'Bowden, A.'
'Bassindale, A. R.'
'Taylor, P. G.'
'Korlyukov, A. A.'
'Arkhipov, D. E.'
'Male, L.'
'Callear, S.'
'Coles, S. J.'
'Hursthouse, M. B.'
'Harrington, R. W.'
'Clegg, W.'

_publ_section_title
;
 Pentacoordinate silicon complexes with dynamic motion resembling a
 pendulum on the S(N)2 reaction pathway.
;
_journal_issue 30
_journal_name_full 'Dalton transactions (Cambridge, England : 2003)'
_journal_page_first 10971
_journal_page_last 10981
_journal_paper_doi 10.1039/c3dt50613d
_journal_volume 42
_journal_year 2013
_chemical_formula_moiety 'C16 H28 N2 O5 Si2'
_chemical_formula_sum 'C16 H28 N2 O5 Si2'
_chemical_formula_weight 384.58
_space_group_IT_number 14
_symmetry_cell_setting monoclinic
_symmetry_space_group_name_Hall '-P 2yn'
_symmetry_space_group_name_H-M 'P 1 21/n 1'
_atom_sites_solution_hydrogens geom
_atom_sites_solution_primary direct
_atom_sites_solution_secondary difmap
_audit_creation_method SHELXL-97
_cell_angle_alpha 90.00
_cell_angle_beta 111.413(2)
_cell_angle_gamma 90.00
_cell_formula_units_Z 2
_cell_length_a 12.501(2)
_cell_length_b 6.1661(10)
_cell_length_c 13.596(2)
_cell_measurement_reflns_used 3225
_cell_measurement_temperature 120(2)
_cell_measurement_theta_max 29.18
_cell_measurement_theta_min 3.12
_cell_volume 975.7(3)
_computing_cell_refinement 'Bruker SAINT'
_computing_data_collection 'Bruker APEX2'
_computing_data_reduction 'Bruker SAINT'
_computing_molecular_graphics 'Bruker SHELXTL'
_computing_publication_material 'Bruker SHELXTL and local programs'
_computing_structure_refinement 'Bruker SHELXTL'
_computing_structure_solution 'Bruker SHELXTL'
_diffrn_ambient_temperature 120(2)
_diffrn_measured_fraction_theta_full 0.991
_diffrn_measured_fraction_theta_max 0.991
_diffrn_measurement_device_type 'Bruker APEX2 CCD diffractometer'
_diffrn_measurement_method 'thin-slice \w scans'
_diffrn_radiation_monochromator 'silicon 111'
_diffrn_radiation_source 'Daresbury SRS station 9.8'
_diffrn_radiation_type synchrotron
_diffrn_radiation_wavelength 0.6893
_diffrn_reflns_av_R_equivalents 0.0289
_diffrn_reflns_av_sigmaI/netI 0.0255
_diffrn_reflns_limit_h_max 15
_diffrn_reflns_limit_h_min -15
_diffrn_reflns_limit_k_max 7
_diffrn_reflns_limit_k_min -7
_diffrn_reflns_limit_l_max 16
_diffrn_reflns_limit_l_min -16
_diffrn_reflns_number 7490
_diffrn_reflns_theta_full 25.51
_diffrn_reflns_theta_max 25.51
_diffrn_reflns_theta_min 3.12
_diffrn_standards_decay_% 5
_diffrn_standards_number 0
_exptl_absorpt_coefficient_mu 0.210
_exptl_absorpt_correction_type none
_exptl_crystal_colour colourless
_exptl_crystal_density_diffrn 1.309
_exptl_crystal_density_method 'not measured'
_exptl_crystal_description plate
_exptl_crystal_F_000 412
_exptl_crystal_size_max 0.02
_exptl_crystal_size_mid 0.02
_exptl_crystal_size_min 0.001
_refine_diff_density_max 0.409
_refine_diff_density_min -0.229
_refine_diff_density_rms 0.044
_refine_ls_extinction_method none
_refine_ls_goodness_of_fit_ref 1.048
_refine_ls_hydrogen_treatment constr
_refine_ls_matrix_type full
_refine_ls_number_parameters 117
_refine_ls_number_reflns 1977
_refine_ls_number_restraints 0
_refine_ls_restrained_S_all 1.048
_refine_ls_R_factor_all 0.0412
_refine_ls_R_factor_gt 0.0317
_refine_ls_shift/su_max 0.000
_refine_ls_shift/su_mean 0.000
_refine_ls_structure_factor_coef Fsqd
_refine_ls_weighting_details 'calc w=1/[\s^2^(Fo^2^)+(0.0367P)^2^+0.5211P] where P=(Fo^2^+2Fc^2^)/3'
_refine_ls_weighting_scheme calc
_refine_ls_wR_factor_gt 0.0790
_refine_ls_wR_factor_ref 0.0841
_reflns_number_gt 1660
_reflns_number_total 1977
_reflns_threshold_expression I>2\s(I)
_cod_data_source_file c3dt50613d.txt
_cod_data_source_block ssg1394
_cod_original_sg_symbol_H-M 'P 21/n'
_cod_database_code 7023057

loop_
_symmetry_equiv_pos_as_xyz
'x, y, z'
'-x+1/2, y+1/2, -z+1/2'
'-x, -y, -z'
'x-1/2, -y-1/2, z-1/2'

loop_
_atom_site_label
_atom_site_type_symbol
_atom_site_fract_x
_atom_site_fract_y
_atom_site_fract_z
_atom_site_U_iso_or_equiv
_atom_site_adp_type
_atom_site_occupancy
_atom_site_symmetry_multiplicity
_atom_site_calc_flag
_atom_site_refinement_flags
Si Si 0.63445(4) 0.43791(7) 0.53702(3) 0.01874(14) Uani 1 1 d .
N N 0.63516(11) 0.4992(2) 0.33090(10) 0.0206(3) Uani 1 1 d .
O1 O 0.76149(10) 0.2233(2) 0.35280(10) 0.0321(3) Uani 1 1 d .
O2 O 0.52722(11) 0.80607(19) 0.29922(9) 0.0309(3) Uani 1 1 d .
O3 O 0.5000 0.5000 0.5000 0.0297(4) Uani 1 2 d S
C1 C 0.67589(14) 0.3167(3) 0.29495(13) 0.0242(4) Uani 1 1 d .
C2 C 0.61129(15) 0.2443(3) 0.18349(13) 0.0292(4) Uani 1 1 d .
H2A H 0.6137 0.0840 0.1805 0.035 Uiso 1 1 calc R
H2B H 0.6502 0.3022 0.1374 0.035 Uiso 1 1 calc R
C3 C 0.48713(15) 0.3177(3) 0.14128(13) 0.0301(4) Uani 1 1 d .
H3A H 0.4444 0.2468 0.1811 0.036 Uiso 1 1 calc R
H3B H 0.4502 0.2776 0.0659 0.036 Uiso 1 1 calc R
C4 C 0.48506(14) 0.5627(3) 0.15373(12) 0.0273(4) Uani 1 1 d .
H4A H 0.5200 0.6319 0.1069 0.033 Uiso 1 1 calc R
H4B H 0.4043 0.6120 0.1310 0.033 Uiso 1 1 calc R
C5 C 0.54885(14) 0.6355(3) 0.26581(12) 0.0236(3) Uani 1 1 d .
C6 C 0.69486(13) 0.5656(3) 0.44243(12) 0.0218(3) Uani 1 1 d .
H6A H 0.6901 0.7253 0.4472 0.026 Uiso 1 1 calc R
H6B H 0.7771 0.5264 0.4645 0.026 Uiso 1 1 calc R
C7 C 0.71164(15) 0.5601(3) 0.66822(12) 0.0276(4) Uani 1 1 d .
H7A H 0.6835 0.4961 0.7202 0.041 Uiso 1 1 calc R
H7B H 0.6981 0.7170 0.6646 0.041 Uiso 1 1 calc R
H7C H 0.7942 0.5320 0.6894 0.041 Uiso 1 1 calc R
C8 C 0.64763(14) 0.1396(3) 0.53679(13) 0.0250(4) Uani 1 1 d .
H8A H 0.6159 0.0768 0.5865 0.038 Uiso 1 1 calc R
H8B H 0.7288 0.0996 0.5581 0.038 Uiso 1 1 calc R
H8C H 0.6052 0.0840 0.4656 0.038 Uiso 1 1 calc R

loop_
_atom_site_aniso_label
_atom_site_aniso_U_11
_atom_site_aniso_U_22
_atom_site_aniso_U_33
_atom_site_aniso_U_23
_atom_site_aniso_U_13
_atom_site_aniso_U_12
Si 0.0195(2) 0.0204(2) 0.0154(2) 0.00074(16) 0.00526(16) 0.00161(17)
N 0.0219(7) 0.0229(7) 0.0173(6) -0.0014(5) 0.0076(5) 0.0003(5)
O1 0.0289(7) 0.0346(7) 0.0331(6) 0.0004(5) 0.0116(5) 0.0085(5)
O2 0.0355(7) 0.0266(6) 0.0286(6) -0.0002(5) 0.0094(5) 0.0065(5)
O3 0.0219(8) 0.0383(10) 0.0303(9) 0.0111(7) 0.0111(7) 0.0081(7)
C1 0.0265(9) 0.0253(9) 0.0248(8) -0.0021(7) 0.0143(7) -0.0015(7)
C2 0.0344(9) 0.0290(9) 0.0275(8) -0.0070(7) 0.0151(7) -0.0024(7)
C3 0.0311(9) 0.0361(10) 0.0234(8) -0.0056(7) 0.0102(7) -0.0065(8)
C4 0.0258(8) 0.0344(9) 0.0200(8) 0.0004(7) 0.0063(7) -0.0007(7)
C5 0.0230(8) 0.0266(8) 0.0227(8) 0.0029(7) 0.0102(6) -0.0011(6)
C6 0.0220(8) 0.0245(8) 0.0186(7) -0.0015(6) 0.0069(6) -0.0013(6)
C7 0.0365(9) 0.0233(8) 0.0199(8) -0.0004(7) 0.0066(7) -0.0005(7)
C8 0.0270(9) 0.0218(8) 0.0249(8) -0.0014(7) 0.0077(7) 0.0002(7)

loop_
_atom_type_symbol
_atom_type_description
_atom_type_scat_dispersion_real
_atom_type_scat_dispersion_imag
_atom_type_scat_source
C C 0.0033 0.0016 'International Tables Vol C Tables 4.2.6.8 and 6.1.1.4'
H H 0.0000 0.0000 'International Tables Vol C Tables 4.2.6.8 and 6.1.1.4'
N N 0.0061 0.0033 'International Tables Vol C Tables 4.2.6.8 and 6.1.1.4'
O O 0.0106 0.0060 'International Tables Vol C Tables 4.2.6.8 and 6.1.1.4'
Si Si 0.0817 0.0704 'International Tables Vol C Tables 4.2.6.8 and 6.1.1.4'

loop_
_geom_angle_atom_site_label_1
_geom_angle_atom_site_label_2
_geom_angle_atom_site_label_3
_geom_angle
_geom_angle_site_symmetry_3
O3 Si C6 108.60(5) .
O3 Si C7 108.73(6) .
O3 Si C8 108.60(6) .
C6 Si C7 106.85(7) .
C6 Si C8 110.89(7) .
C7 Si C8 113.06(8) .
C1 N C5 123.97(13) .
C1 N C6 117.97(13) .
C5 N C6 117.75(13) .
Si O3 Si 180.0 3_666
N C1 O1 120.18(15) .
N C1 C2 117.56(14) .
O1 C1 C2 122.26(15) .
C1 C2 H2A 109.0 .
C1 C2 H2B 109.0 .
C1 C2 C3 113.14(14) .
H2A C2 H2B 107.8 .
H2A C2 C3 109.0 .
H2B C2 C3 109.0 .
C2 C3 H3A 110.1 .
C2 C3 H3B 110.1 .
C2 C3 C4 108.14(14) .
H3A C3 H3B 108.4 .
H3A C3 C4 110.1 .
H3B C3 C4 110.1 .
C3 C4 H4A 109.1 .
C3 C4 H4B 109.1 .
C3 C4 C5 112.56(14) .
H4A C4 H4B 107.8 .
H4A C4 C5 109.1 .
H4B C4 C5 109.1 .
N C5 O2 120.60(14) .
N C5 C4 117.54(14) .
O2 C5 C4 121.86(15) .
Si C6 N 113.91(10) .
Si C6 H6A 108.8 .
Si C6 H6B 108.8 .
N C6 H6A 108.8 .
N C6 H6B 108.8 .
H6A C6 H6B 107.7 .
Si C7 H7A 109.5 .
Si C7 H7B 109.5 .
Si C7 H7C 109.5 .
H7A C7 H7B 109.5 .
H7A C7 H7C 109.5 .
H7B C7 H7C 109.5 .
Si C8 H8A 109.5 .
Si C8 H8B 109.5 .
Si C8 H8C 109.5 .
H8A C8 H8B 109.5 .
H8A C8 H8C 109.5 .
H8B C8 H8C 109.5 .

loop_
_geom_bond_atom_site_label_1
_geom_bond_atom_site_label_2
_geom_bond_distance
_geom_bond_site_symmetry_2
Si O3 1.6147(5) .
Si C6 1.8849(16) .
Si C7 1.8504(16) .
Si C8 1.8470(17) .
N C1 1.395(2) .
N C5 1.398(2) .
N C6 1.4823(19) .
O1 C1 1.217(2) .
O2 C5 1.215(2) .
O3 Si 1.6147(5) 3_666
C1 C2 1.501(2) .
C2 H2A 0.990 .
C2 H2B 0.990 .
C2 C3 1.514(2) .
C3 H3A 0.990 .
C3 H3B 0.990 .
C3 C4 1.521(2) .
C4 H4A 0.990 .
C4 H4B 0.990 .
C4 C5 1.507(2) .
C6 H6A 0.990 .
C6 H6B 0.990 .
C7 H7A 0.980 .
C7 H7B 0.980 .
C7 H7C 0.980 .
C8 H8A 0.980 .
C8 H8B 0.980 .
C8 H8C 0.980 .

loop_
_geom_torsion_atom_site_label_1
_geom_torsion_atom_site_label_2
_geom_torsion_atom_site_label_3
_geom_torsion_atom_site_label_4
_geom_torsion
C5 N C1 O1 169.82(15)
C5 N C1 C2 -9.5(2)
C6 N C1 O1 -3.7(2)
C6 N C1 C2 177.02(13)
N C1 C2 C3 -24.0(2)
O1 C1 C2 C3 156.76(16)
C1 C2 C3 C4 54.70(19)
C2 C3 C4 C5 -54.91(18)
C1 N C5 O2 -170.78(15)
C1 N C5 C4 8.9(2)
C6 N C5 O2 2.8(2)
C6 N C5 C4 -177.52(13)
C3 C4 C5 N 24.7(2)
C3 C4 C5 O2 -155.57(16)
C1 N C6 Si -90.02(14)
C5 N C6 Si 96.04(14)
O3 Si C6 N -57.87(12)
C7 Si C6 N -175.00(11)
C8 Si C6 N 61.38(13)
